data_4035203
loop_
_publ_author_name
'Singha Roy, Soumya Jyoti'
'Mukherjee, Santanu'

_publ_section_title
;
 Catalytic Enantioselective C-C Bond-Forming Reactions of Deconjugated
 Butyrolactams: Michael Addition to \a,\b-Unsaturated Aldehydes and
 Ketones.
;
_journal_issue 19
_journal_name_full 'The Journal of organic chemistry'
_journal_page_first 12071
_journal_page_last 12085
_journal_paper_doi 10.1021/acs.joc.8b02051
_journal_volume 83
_journal_year 2018
_chemical_absolute_configuration syn
_chemical_formula_sum 'C23 H25 Cl N5 O4'
_chemical_formula_weight 470.93
_chemical_name_systematic 2014/7
_space_group_crystal_system monoclinic
_space_group_IT_number 5
_space_group_name_Hall 'C 2y'
_space_group_name_H-M_alt 'C 1 2 1'
_atom_sites_solution_hydrogens mixed
_audit_creation_method SHELXL-2013
_cell_angle_alpha 90
_cell_angle_beta 107.337(4)
_cell_angle_gamma 90
_cell_formula_units_Z 4
_cell_length_a 24.087(4)
_cell_length_b 8.8775(15)
_cell_length_c 11.5808(19)
_cell_measurement_reflns_used 5838
_cell_measurement_temperature 150(2)
_cell_measurement_theta_max 3.27
_cell_measurement_theta_min 27.02
_cell_volume 2363.8(7)
_computing_cell_refinement 'Bruker SAINT'
_computing_data_collection 'Bruker APEX2'
_computing_data_reduction 'Bruker SAINT'
_computing_molecular_graphics 'Bruker SHELXTL'
_computing_publication_material 'Bruker SHELXTL'
_computing_structure_refinement 'SHELXL-2014/7 (Sheldrick, 2014)'
_computing_structure_solution 'SHELXS-97 (Sheldrick 2008)'
_diffrn_ambient_temperature 150(2)
_diffrn_measured_fraction_theta_full 0.972
_diffrn_measured_fraction_theta_max 0.997
_diffrn_measurement_device_type 'Bruker APEX-II CCD'
_diffrn_measurement_method '\f and \w scans'
_diffrn_radiation_type MoK\a
_diffrn_radiation_wavelength 0.71073
_diffrn_reflns_av_R_equivalents 0.0826
_diffrn_reflns_av_unetI/netI 0.0515
_diffrn_reflns_Laue_measured_fraction_full 0.972
_diffrn_reflns_Laue_measured_fraction_max 0.997
_diffrn_reflns_limit_h_max 28
_diffrn_reflns_limit_h_min -28
_diffrn_reflns_limit_k_max 10
_diffrn_reflns_limit_k_min -10
_diffrn_reflns_limit_l_max 13
_diffrn_reflns_limit_l_min -13
_diffrn_reflns_number 34469
_diffrn_reflns_point_group_measured_fraction_full 0.972
_diffrn_reflns_point_group_measured_fraction_max 0.998
_diffrn_reflns_theta_full 25.242
_diffrn_reflns_theta_max 24.999
_diffrn_reflns_theta_min 3.228
_diffrn_source 'fine-focus sealed tube'
_exptl_absorpt_coefficient_mu 0.201
_exptl_absorpt_correction_T_max 0.930
_exptl_absorpt_correction_T_min 0.644
_exptl_absorpt_correction_type multi-scan
_exptl_absorpt_process_details SADABS
_exptl_crystal_colour colorless
_exptl_crystal_density_diffrn 1.323
_exptl_crystal_description rectangular
_exptl_crystal_F_000 988
_exptl_crystal_size_max 0.55
_exptl_crystal_size_mid 0.42
_exptl_crystal_size_min 0.22
_refine_diff_density_max 0.179
_refine_diff_density_min -0.161
_refine_diff_density_rms 0.038
_refine_ls_abs_structure_details
;
 Flack x determined using 1423 quotients [(I+)-(I-)]/[(I+)+(I-)]
 (Parsons and Flack (2004), Acta Cryst. A60, s61).
;
_refine_ls_abs_structure_Flack 0.01(4)
_refine_ls_extinction_method none
_refine_ls_goodness_of_fit_ref 0.965
_refine_ls_hydrogen_treatment mixed
_refine_ls_matrix_type full
_refine_ls_number_parameters 398
_refine_ls_number_reflns 4169
_refine_ls_number_restraints 1
_refine_ls_restrained_S_all 0.965
_refine_ls_R_factor_all 0.0564
_refine_ls_R_factor_gt 0.0396
_refine_ls_shift/su_max 0.000
_refine_ls_shift/su_mean 0.000
_refine_ls_structure_factor_coef Fsqd
_refine_ls_weighting_details 'w=1/[\s^2^(Fo^2^)+(0.0495P)^2^+0.5554P] where P=(Fo^2^+2Fc^2^)/3'
_refine_ls_weighting_scheme calc
_refine_ls_wR_factor_gt 0.0806
_refine_ls_wR_factor_ref 0.0859
_reflns_Friedel_coverage 0.870
_reflns_Friedel_fraction_full 0.972
_reflns_Friedel_fraction_max 0.999
_reflns_number_gt 3503
_reflns_number_total 4169
_reflns_threshold_expression 'I > 2\s(I)'
_cod_data_source_file jo8b02051_si_005.cif
_cod_data_source_block 14
_cod_original_sg_symbol_H-M 'C 2'
_cod_database_code 4035203
_shelx_space_group_comment
;
The symmetry employed for this shelxl refinement is uniquely defined
by the following loop, which should always be used as a source of
symmetry information in preference to the above space-group names.
They are only intended as comments.
;
_shelx_estimated_absorpt_t_min 0.507
_shelx_estimated_absorpt_t_max 0.906
_shelxl_version_number 2013-4

loop_
_space_group_symop_operation_xyz
'x, y, z'
'-x, y, -z'
'x+1/2, y+1/2, z'
'-x+1/2, y+1/2, -z'

loop_
_atom_site_label
_atom_site_type_symbol
_atom_site_fract_x
_atom_site_fract_y
_atom_site_fract_z
_atom_site_U_iso_or_equiv
_atom_site_adp_type
_atom_site_occupancy
_atom_site_site_symmetry_order
_atom_site_calc_flag
C30 C -0.0019(2) 0.6051(6) -0.7168(5) 0.0464(13) Uani 1 1 d
C31 C -0.0152(3) 0.7699(7) -0.7273(9) 0.087(3) Uani 1 1 d
N8 N 0.17443(12) 0.2396(3) -0.5566(2) 0.0160(7) Uani 1 1 d
H15 H 0.1730(14) -0.020(4) -0.430(3) 0.004(8) Uiso 1 1 d
H17 H 0.1871(17) 0.039(5) -0.619(3) 0.035(10) Uiso 1 1 d
H13 H 0.0792(15) 0.175(4) -0.490(3) 0.006(8) Uiso 1 1 d
H11 H 0.0175(17) 0.181(4) -0.155(3) 0.023(10) Uiso 1 1 d
H14 H 0.1117(19) -0.066(5) -0.513(4) 0.038(12) Uiso 1 1 d
H19 H 0.2323(18) 0.346(5) -0.756(4) 0.036(12) Uiso 1 1 d
H7 H 0.3422(17) 0.255(4) -0.288(3) 0.022(10) Uiso 1 1 d
H9 H 0.1916(17) 0.036(5) -0.229(3) 0.027(10) Uiso 1 1 d
H6 H 0.3110(14) 0.377(4) -0.226(3) 0.010(9) Uiso 1 1 d
H4 H 0.2894(17) 0.082(5) 0.098(4) 0.032(11) Uiso 1 1 d
H20 H 0.241(2) 0.187(6) -0.716(4) 0.047(13) Uiso 1 1 d
H16 H 0.1190(16) 0.100(4) -0.672(3) 0.020(9) Uiso 1 1 d
H12 H 0.0320(17) 0.224(4) -0.347(3) 0.021(10) Uiso 1 1 d
H1 H 0.3980(15) 0.071(4) -0.169(3) 0.022(9) Uiso 1 1 d
H2 H 0.4209(19) -0.089(5) 0.003(4) 0.040(12) Uiso 1 1 d
H18 H 0.178(2) 0.255(5) -0.786(4) 0.037(12) Uiso 1 1 d
H3 H 0.3633(17) -0.093(5) 0.134(4) 0.027(10) Uiso 1 1 d
H22 H -0.049(3) 0.787(7) -0.796(6) 0.09(2) Uiso 1 1 d
H21 H 0.019(3) 0.811(7) -0.750(5) 0.070(18) Uiso 1 1 d
H8 H 0.2550(15) 0.158(4) -0.384(3) 0.016(9) Uiso 1 1 d
H23 H -0.031(2) 0.548(6) -0.702(4) 0.043(13) Uiso 1 1 d
H5 H 0.2614(19) 0.239(5) -0.068(3) 0.035(11) Uiso 1 1 d
H10 H 0.1783(17) -0.004(4) -0.041(3) 0.029(11) Uiso 1 1 d
H24 H 0.0081(19) 0.562(5) -0.781(4) 0.040(13) Uiso 1 1 d
H25 H -0.024(3) 0.798(8) -0.648(6) 0.09(3) Uiso 1 1 d
Cl1 Cl 0.08430(4) 0.04586(12) 0.05389(8) 0.0347(3) Uani 1 1 d
O1 O 0.20886(11) 0.4159(3) -0.2681(2) 0.0252(6) Uani 1 1 d
N2 N 0.13244(13) 0.5592(4) -0.4222(3) 0.0294(7) Uani 1 1 d
O3 O 0.05738(11) 0.3463(3) -0.6687(2) 0.0291(7) Uani 1 1 d
O2 O 0.21904(11) 0.4589(3) -0.5656(2) 0.0254(6) Uani 1 1 d
C23 C 0.07307(15) 0.4474(4) -0.5959(4) 0.0238(9) Uani 1 1 d
C6 C 0.05186(16) 0.1510(4) -0.1754(3) 0.0211(8) Uani 1 1 d
C5 C 0.06069(15) 0.1755(4) -0.2863(3) 0.0201(8) Uani 1 1 d
O10 O 0.04911(11) 0.5857(3) -0.6116(3) 0.0362(7) Uani 1 1 d
C1 C 0.09502(15) 0.0808(4) -0.0866(3) 0.0222(9) Uani 1 1 d
N4 N 0.25709(13) 0.2353(3) -0.3355(3) 0.0178(7) Uani 1 1 d
C2 C 0.14663(15) 0.0368(5) -0.1053(3) 0.0247(8) Uani 1 1 d
C3 C 0.15433(16) 0.0627(5) -0.2174(3) 0.0235(8) Uani 1 1 d
C15 C 0.37507(16) 0.0675(5) -0.1145(3) 0.0274(9) Uani 1 1 d
C12 C 0.21024(15) 0.3202(4) -0.3426(3) 0.0161(8) Uani 1 1 d
C8 C 0.13959(18) 0.0211(4) -0.4907(3) 0.0221(8) Uani 1 1 d
C19 C 0.29543(17) 0.1697(5) -0.0569(3) 0.0252(9) Uani 1 1 d
C21 C 0.2150(2) 0.2774(5) -0.7226(4) 0.0298(10) Uani 1 1 d
C20 C 0.20334(15) 0.3332(4) -0.6104(3) 0.0207(8) Uani 1 1 d
C7 C 0.11732(15) 0.1559(4) -0.4352(3) 0.0179(8) Uani 1 1 d
N3 N 0.13917(17) 0.6715(4) -0.3745(4) 0.0529(11) Uani 1 1 d
C9 C 0.15359(18) 0.0881(4) -0.5987(3) 0.0217(9) Uani 1 1 d
C4 C 0.11138(15) 0.1323(4) -0.3100(3) 0.0170(8) Uani 1 1 d
C35 C 0.11938(15) 0.4333(4) -0.4839(3) 0.0196(8) Uani 1 1 d
C14 C 0.32807(15) 0.1654(4) -0.1376(3) 0.0214(8) Uani 1 1 d
C18 C 0.30909(17) 0.0765(5) 0.0428(3) 0.0293(10) Uani 1 1 d
C11 C 0.15632(15) 0.2914(4) -0.4529(3) 0.0159(8) Uani 1 1 d
C13 C 0.31303(16) 0.2665(4) -0.2466(3) 0.0225(9) Uani 1 1 d
C17 C 0.35567(18) -0.0206(5) 0.0645(4) 0.0316(10) Uani 1 1 d
C16 C 0.38870(19) -0.0249(5) -0.0138(4) 0.0353(10) Uani 1 1 d

loop_
_atom_site_aniso_label
_atom_site_aniso_U_11
_atom_site_aniso_U_22
_atom_site_aniso_U_33
_atom_site_aniso_U_23
_atom_site_aniso_U_13
_atom_site_aniso_U_12
C30 0.027(3) 0.044(3) 0.059(4) 0.019(3) -0.001(2) 0.010(2)
C31 0.050(4) 0.046(4) 0.137(8) 0.041(4) -0.017(5) 0.015(3)
N8 0.0187(16) 0.0136(15) 0.0164(15) 0.0017(12) 0.0062(13) -0.0012(12)
Cl1 0.0328(6) 0.0508(7) 0.0230(5) 0.0072(5) 0.0121(4) -0.0001(5)
O1 0.0306(15) 0.0211(14) 0.0226(14) -0.0077(12) 0.0058(12) 0.0039(11)
N2 0.0271(17) 0.0165(18) 0.0374(18) 0.0008(17) -0.0015(14) 0.0040(15)
O3 0.0218(14) 0.0272(15) 0.0317(16) 0.0041(13) -0.0018(12) 0.0001(12)
O2 0.0261(14) 0.0220(14) 0.0282(14) 0.0018(12) 0.0080(11) -0.0068(12)
C23 0.0157(19) 0.023(2) 0.034(2) 0.0088(19) 0.0086(17) 0.0004(17)
C6 0.0153(19) 0.023(2) 0.027(2) -0.0020(17) 0.0080(17) -0.0019(16)
C5 0.018(2) 0.0186(19) 0.023(2) 0.0006(17) 0.0044(17) -0.0010(17)
O10 0.0281(16) 0.0251(15) 0.0483(18) 0.0079(13) 0.0002(14) 0.0112(12)
C1 0.025(2) 0.025(2) 0.0172(18) 0.0018(16) 0.0076(16) -0.0058(17)
N4 0.0179(17) 0.0168(16) 0.0172(16) -0.0002(14) 0.0032(13) 0.0025(13)
C2 0.019(2) 0.028(2) 0.024(2) 0.0045(19) 0.0026(17) 0.0027(18)
C3 0.0207(19) 0.025(2) 0.0254(19) 0.0042(18) 0.0081(16) 0.0018(18)
C15 0.023(2) 0.033(2) 0.026(2) 0.0060(19) 0.0079(17) 0.0018(19)
C12 0.0197(19) 0.0118(17) 0.0183(19) 0.0025(16) 0.0078(15) -0.0030(15)
C8 0.027(2) 0.0158(19) 0.0222(19) -0.0001(16) 0.0047(17) -0.0007(18)
C19 0.026(2) 0.027(2) 0.022(2) 0.0011(17) 0.0055(17) 0.0015(19)
C21 0.032(3) 0.036(3) 0.026(2) 0.0018(19) 0.016(2) -0.004(2)
C20 0.0155(19) 0.025(2) 0.0194(19) 0.0033(16) 0.0015(16) 0.0029(17)
C7 0.0161(19) 0.0163(18) 0.0199(19) 0.0009(16) 0.0033(16) -0.0021(16)
N3 0.062(3) 0.017(2) 0.060(3) -0.0062(19) -0.012(2) 0.0095(19)
C9 0.025(2) 0.0166(19) 0.022(2) -0.0057(15) 0.0063(18) -0.0029(17)
C4 0.0206(19) 0.0122(18) 0.0191(18) -0.0006(14) 0.0070(15) -0.0047(15)
C35 0.0186(19) 0.0128(19) 0.027(2) 0.0017(16) 0.0071(16) 0.0002(15)
C14 0.0210(19) 0.0213(19) 0.0188(19) 0.0022(16) 0.0013(15) -0.0043(17)
C18 0.033(2) 0.032(2) 0.023(2) 0.0064(19) 0.0097(19) -0.001(2)
C11 0.0153(18) 0.0177(18) 0.0155(18) 0.0003(14) 0.0057(14) -0.0003(15)
C13 0.019(2) 0.025(2) 0.022(2) 0.0045(17) 0.0043(17) -0.0003(17)
C17 0.035(2) 0.029(2) 0.027(2) 0.0123(18) 0.0039(19) -0.001(2)
C16 0.027(2) 0.037(2) 0.037(3) 0.009(2) 0.001(2) 0.011(2)

loop_
_atom_type_symbol
_atom_type_description
_atom_type_scat_dispersion_real
_atom_type_scat_dispersion_imag
_atom_type_scat_source
C C 0.0033 0.0016 'International Tables Vol C Tables 4.2.6.8 and 6.1.1.4'
H H 0.0000 0.0000 'International Tables Vol C Tables 4.2.6.8 and 6.1.1.4'
N N 0.0061 0.0033 'International Tables Vol C Tables 4.2.6.8 and 6.1.1.4'
O O 0.0106 0.0060 'International Tables Vol C Tables 4.2.6.8 and 6.1.1.4'
Cl Cl 0.1484 0.1585 'International Tables Vol C Tables 4.2.6.8 and 6.1.1.4'

loop_
_geom_angle_atom_site_label_1
_geom_angle_atom_site_label_2
_geom_angle_atom_site_label_3
_geom_angle
O10 C30 C31 106.9(5)
C20 N8 C11 120.3(3)
C20 N8 C9 125.7(3)
C11 N8 C9 113.8(3)
N3 N2 C35 174.2(4)
O3 C23 O10 123.3(3)
O3 C23 C35 124.0(3)
O10 C23 C35 112.7(3)
C1 C6 C5 118.4(3)
C6 C5 C4 122.1(3)
C23 O10 C30 116.2(3)
C6 C1 C2 121.7(3)
C6 C1 Cl1 119.2(3)
C2 C1 Cl1 119.0(3)
C12 N4 C13 121.4(3)
C3 C2 C1 118.6(3)
C2 C3 C4 121.3(3)
C16 C15 C14 120.6(4)
O1 C12 N4 123.3(3)
O1 C12 C11 120.5(3)
N4 C12 C11 116.2(3)
C9 C8 C7 103.5(3)
C18 C19 C14 120.4(4)
O2 C20 N8 119.7(3)
O2 C20 C21 123.3(3)
N8 C20 C21 117.0(3)
C4 C7 C8 116.1(3)
C4 C7 C11 117.4(3)
C8 C7 C11 104.2(3)
N8 C9 C8 102.9(3)
C5 C4 C3 117.9(3)
C5 C4 C7 119.5(3)
C3 C4 C7 122.6(3)
N2 C35 C23 114.3(3)
N2 C35 C11 123.2(3)
C23 C35 C11 121.7(3)
C15 C14 C19 118.7(3)
C15 C14 C13 120.9(3)
C19 C14 C13 120.4(3)
C19 C18 C17 120.5(4)
N8 C11 C35 111.2(3)
N8 C11 C12 110.3(3)
C35 C11 C12 110.2(3)
N8 C11 C7 101.6(3)
C35 C11 C7 109.5(3)
C12 C11 C7 113.9(3)
N4 C13 C14 114.9(3)
C16 C17 C18 119.8(4)
C17 C16 C15 120.1(4)

loop_
_geom_bond_atom_site_label_1
_geom_bond_atom_site_label_2
_geom_bond_distance
C30 O10 1.460(5)
C30 C31 1.495(8)
N8 C20 1.350(4)
N8 C11 1.469(4)
N8 C9 1.467(4)
Cl1 C1 1.749(3)
O1 C12 1.218(4)
N2 N3 1.128(5)
N2 C35 1.313(5)
O3 C23 1.212(5)
O2 C20 1.241(4)
C23 O10 1.346(4)
C23 C35 1.442(5)
C6 C1 1.375(5)
C6 C5 1.380(5)
C5 C4 1.383(5)
C1 C2 1.381(5)
N4 C12 1.339(5)
N4 C13 1.458(5)
C2 C3 1.384(5)
C3 C4 1.393(5)
C15 C16 1.383(6)
C15 C14 1.388(5)
C12 C11 1.547(5)
C8 C9 1.511(5)
C8 C7 1.529(5)
C19 C18 1.378(5)
C19 C14 1.390(5)
C21 C20 1.494(6)
C7 C4 1.514(5)
C7 C11 1.577(5)
C35 C11 1.523(5)
C14 C13 1.503(5)
C18 C17 1.378(6)
C17 C16 1.374(6)
